data_7032852
loop_
_publ_author_name
'Ad\~ao, Pedro'
'Barroso, S\'onia'
'Carvalho, M Fernanda N N'
'Teixeira, Carlos M.'
'Kuznetsov, Maxim L.'
'Pessoa, Jo\~ao Costa'

_publ_section_title
;
 Amino acid derived CuII compounds as catalysts for asymmetric oxidative
 coupling of 2-naphthol.
;
_journal_issue 4
_journal_name_full 'Dalton transactions (Cambridge, England : 2003)'
_journal_page_first 1612
_journal_page_last 1626
_journal_paper_doi 10.1039/c4dt02731k
_journal_volume 44
_journal_year 2015
_chemical_absolute_configuration syn
_chemical_formula_moiety 'C17 H18 Cu N2 O5'
_chemical_formula_sum 'C17 H18 Cu N2 O5'
_chemical_formula_weight 393.87
_space_group_IT_number 19
_symmetry_cell_setting orthorhombic
_symmetry_Int_Tables_number 19
_symmetry_space_group_name_Hall 'P 2ac 2ab'
_symmetry_space_group_name_H-M 'P 21 21 21'
_atom_sites_solution_hydrogens geom
_atom_sites_solution_primary direct
_atom_sites_solution_secondary difmap
_audit_creation_method SHELXL-97
_cell_angle_alpha 90.00
_cell_angle_beta 90.00
_cell_angle_gamma 90.00
_cell_formula_units_Z 8
_cell_length_a 9.3120(4)
_cell_length_b 16.4050(8)
_cell_length_c 24.1420(11)
_cell_measurement_reflns_used 9945
_cell_measurement_temperature 150(2)
_cell_measurement_theta_max 25.73
_cell_measurement_theta_min 2.48
_cell_volume 3688.0(3)
_computing_cell_refinement 'Bruker SAINT'
_computing_data_collection 'Bruker APEX2'
_computing_data_reduction 'Bruker SAINT'
_computing_molecular_graphics 'Bruker SHELXTL'
_computing_publication_material 'Bruker SHELXTL'
_computing_structure_refinement 'SHELXL-97 (Sheldrick, 2008)'
_computing_structure_solution 'SHELXS-97 (Sheldrick, 2008)'
_diffrn_ambient_temperature 150(2)
_diffrn_measured_fraction_theta_full 0.995
_diffrn_measured_fraction_theta_max 0.995
_diffrn_measurement_device_type 'Bruker APEX-II CCD'
_diffrn_measurement_method '\f and \w scans'
_diffrn_radiation_monochromator graphite
_diffrn_radiation_probe x-ray
_diffrn_radiation_type MoK\a
_diffrn_radiation_wavelength 0.71073
_diffrn_reflns_av_R_equivalents 0.0726
_diffrn_reflns_av_sigmaI/netI 0.0562
_diffrn_reflns_limit_h_max 11
_diffrn_reflns_limit_h_min -10
_diffrn_reflns_limit_k_max 21
_diffrn_reflns_limit_k_min -20
_diffrn_reflns_limit_l_max 30
_diffrn_reflns_limit_l_min -30
_diffrn_reflns_number 45197
_diffrn_reflns_theta_full 27.11
_diffrn_reflns_theta_max 27.11
_diffrn_reflns_theta_min 2.34
_diffrn_source 'fine-focus sealed tube'
_exptl_absorpt_coefficient_mu 1.212
_exptl_absorpt_correction_T_max 0.9093
_exptl_absorpt_correction_T_min 0.6427
_exptl_absorpt_correction_type multi-scan
_exptl_absorpt_process_details SADABS
_exptl_crystal_colour blue
_exptl_crystal_density_diffrn 1.419
_exptl_crystal_density_method 'not measured'
_exptl_crystal_description plate
_exptl_crystal_F_000 1624
_exptl_crystal_size_max 0.40
_exptl_crystal_size_mid 0.30
_exptl_crystal_size_min 0.08
_platon_squeeze_details
;
;
_refine_diff_density_max 0.801
_refine_diff_density_min -1.163
_refine_diff_density_rms 0.120
_refine_ls_abs_structure_details 'Flack H D (1983), Acta Cryst. A39, 876-881'
_refine_ls_abs_structure_Flack 0.069(19)
_refine_ls_extinction_method none
_refine_ls_goodness_of_fit_ref 1.083
_refine_ls_hydrogen_treatment mixed
_refine_ls_matrix_type full
_refine_ls_number_parameters 459
_refine_ls_number_reflns 8105
_refine_ls_number_restraints 0
_refine_ls_restrained_S_all 1.083
_refine_ls_R_factor_all 0.0709
_refine_ls_R_factor_gt 0.0631
_refine_ls_shift/su_max 0.004
_refine_ls_shift/su_mean 0.000
_refine_ls_structure_factor_coef Fsqd
_refine_ls_weighting_details 'calc w=1/[\s^2^(Fo^2^)+(0.0808P)^2^+8.6295P] where P=(Fo^2^+2Fc^2^)/3'
_refine_ls_weighting_scheme calc
_refine_ls_wR_factor_gt 0.1607
_refine_ls_wR_factor_ref 0.1646
_reflns_number_gt 7153
_reflns_number_total 8105
_reflns_threshold_expression >2\s(I)
_cod_data_source_file c4dt02731k2.cif
_cod_data_source_block 6
_cod_depositor_comments 'Adding full bibliography for 7032851--7032853.cif.'
_cod_database_code 7032852

loop_
_symmetry_equiv_pos_as_xyz
'x, y, z'
'-x+1/2, -y, z+1/2'
'x+1/2, -y+1/2, -z'
'-x, y+1/2, -z+1/2'

loop_
_atom_site_label
_atom_site_type_symbol
_atom_site_fract_x
_atom_site_fract_y
_atom_site_fract_z
_atom_site_U_iso_or_equiv
_atom_site_adp_type
_atom_site_occupancy
_atom_site_symmetry_multiplicity
_atom_site_calc_flag
_atom_site_refinement_flags
Cu1 Cu 0.80311(7) 0.79265(4) 0.28497(3) 0.02330(16) Uani 1 1 d .
Cu2 Cu 1.28535(9) 0.93208(4) 0.18987(3) 0.02821(18) Uani 1 1 d .
O6 O 1.2985(5) 1.0365(2) 0.22680(15) 0.0288(8) Uani 1 1 d .
O3 O 0.7926(5) 0.8455(2) 0.35543(15) 0.0277(8) Uani 1 1 d .
O1 O 0.6696(4) 0.8665(2) 0.24850(16) 0.0257(9) Uani 1 1 d .
O7 O 1.3396(4) 1.0929(2) 0.30858(17) 0.0259(8) Uani 1 1 d .
N2 N 0.8101(5) 0.7397(3) 0.21063(19) 0.0214(9) Uani 1 1 d .
N1 N 0.9633(5) 0.7170(3) 0.30180(18) 0.0214(9) Uani 1 1 d .
O8 O 1.2382(5) 0.9782(3) 0.11834(18) 0.0388(11) Uani 1 1 d .
N4 N 1.3671(5) 0.8921(3) 0.25969(18) 0.0187(9) Uani 1 1 d .
C28 C 1.3229(5) 1.0322(3) 0.2794(2) 0.0214(11) Uani 1 1 d .
C27 C 1.3228(5) 0.9470(3) 0.3049(2) 0.0198(10) Uani 1 1 d .
H27 H 1.2236 0.9335 0.3148 0.024 Uiso 1 1 calc R
O2 O 0.5974(4) 0.9107(3) 0.16573(17) 0.0300(9) Uani 1 1 d .
N3 N 1.3001(5) 0.8158(3) 0.16778(19) 0.0233(9) Uani 1 1 d .
C5 C 1.0067(6) 0.6707(3) 0.2583(2) 0.0210(11) Uani 1 1 d .
C26 C 1.3334(5) 0.8046(3) 0.2663(2) 0.0211(11) Uani 1 1 d .
H26A H 1.2401 0.7982 0.2836 0.025 Uiso 1 1 calc R
H26B H 1.4048 0.7787 0.2896 0.025 Uiso 1 1 calc R
C24 C 1.3644(5) 0.6838(3) 0.2007(2) 0.0252(12) Uani 1 1 d .
H24 H 1.3936 0.6507 0.2299 0.030 Uiso 1 1 calc R
C8 C 0.6698(5) 0.8643(3) 0.1950(2) 0.0216(11) Uani 1 1 d .
C9 C 0.7060(6) 0.7646(4) 0.1157(2) 0.0245(11) Uani 1 1 d .
H9A H 0.6332 0.7254 0.1265 0.029 Uiso 1 1 calc R
H9B H 0.6582 0.8077 0.0953 0.029 Uiso 1 1 calc R
C10 C 0.8095(5) 0.7233(3) 0.07786(19) 0.0190(10) Uani 1 1 d .
C25 C 1.3329(5) 0.7659(3) 0.2097(2) 0.0213(11) Uani 1 1 d .
C30 C 1.3574(6) 0.8797(3) 0.3976(2) 0.0213(11) Uani 1 1 d .
C11 C 0.9183(6) 0.7694(4) 0.0524(2) 0.0277(12) Uani 1 1 d .
H11 H 0.9250 0.8251 0.0590 0.033 Uiso 1 1 calc R
C23 C 1.3519(6) 0.6525(4) 0.1483(3) 0.0350(15) Uani 1 1 d .
H23 H 1.3702 0.5976 0.1415 0.042 Uiso 1 1 calc R
C22 C 1.3122(6) 0.7031(4) 0.1063(3) 0.0341(14) Uani 1 1 d .
H22 H 1.3001 0.6824 0.0707 0.041 Uiso 1 1 calc R
C15 C 0.8008(6) 0.6413(3) 0.0672(2) 0.0261(11) Uani 1 1 d .
H15 H 0.7297 0.6102 0.0840 0.031 Uiso 1 1 calc R
C4 C 1.1010(7) 0.6084(4) 0.2647(3) 0.0310(13) Uani 1 1 d .
H4 H 1.1254 0.5755 0.2348 0.037 Uiso 1 1 calc R
C35 C 1.2219(7) 0.8898(4) 0.4206(3) 0.0332(13) Uani 1 1 d .
H35 H 1.1659 0.9335 0.4089 0.040 Uiso 1 1 calc R
C12 C 1.0145(7) 0.7319(4) 0.0177(3) 0.0339(14) Uani 1 1 d .
H12 H 1.0874 0.7623 0.0015 0.041 Uiso 1 1 calc R
C7 C 0.7705(5) 0.8011(3) 0.1678(2) 0.0198(10) Uani 1 1 d .
H7 H 0.8586 0.8297 0.1570 0.024 Uiso 1 1 calc R
C29 C 1.4138(5) 0.9408(3) 0.3571(2) 0.0220(11) Uani 1 1 d .
H29A H 1.5110 0.9259 0.3468 0.026 Uiso 1 1 calc R
H29B H 1.4175 0.9938 0.3748 0.026 Uiso 1 1 calc R
C14 C 0.9005(7) 0.6038(4) 0.0304(2) 0.0320(13) Uani 1 1 d .
H14 H 0.8937 0.5484 0.0229 0.038 Uiso 1 1 calc R
C31 C 1.4389(7) 0.8147(4) 0.4144(3) 0.0337(14) Uani 1 1 d .
H31 H 1.5308 0.8078 0.4000 0.040 Uiso 1 1 calc R
C6 C 0.9486(5) 0.6980(4) 0.2026(2) 0.0249(12) Uani 1 1 d .
H6A H 1.0164 0.7347 0.1850 0.030 Uiso 1 1 calc R
H6B H 0.9357 0.6511 0.1786 0.030 Uiso 1 1 calc R
C3 C 1.1600(7) 0.5945(4) 0.3162(3) 0.0401(16) Uani 1 1 d .
H3 H 1.2256 0.5524 0.3210 0.048 Uiso 1 1 calc R
C33 C 1.2527(9) 0.7732(5) 0.4766(3) 0.055(2) Uani 1 1 d .
H33 H 1.2195 0.7389 0.5045 0.066 Uiso 1 1 calc R
C1 C 1.0194(7) 0.7023(4) 0.3521(3) 0.0345(14) Uani 1 1 d .
H1 H 0.9881 0.7331 0.3821 0.041 Uiso 1 1 calc R
C2 C 1.1219(9) 0.6431(4) 0.3606(3) 0.0427(17) Uani 1 1 d .
H2 H 1.1641 0.6359 0.3952 0.051 Uiso 1 1 calc R
C21 C 1.2897(6) 0.7855(4) 0.1163(2) 0.0278(12) Uani 1 1 d .
H21 H 1.2673 0.8201 0.0870 0.033 Uiso 1 1 calc R
C34 C 1.1684(8) 0.8386(5) 0.4592(3) 0.0481(18) Uani 1 1 d .
H34 H 1.0773 0.8468 0.4739 0.058 Uiso 1 1 calc R
C13 C 1.0047(7) 0.6486(4) 0.0065(2) 0.0329(14) Uani 1 1 d .
H13 H 1.0699 0.6241 -0.0175 0.039 Uiso 1 1 calc R
C32 C 1.3854(10) 0.7588(5) 0.4527(3) 0.054(2) Uani 1 1 d .
H32 H 1.4381 0.7127 0.4620 0.064 Uiso 1 1 calc R
O4 O 0.9243(5) 0.9532(3) 0.32805(19) 0.0401(11) Uani 1 1 d .
C17 C 0.8141(8) 0.9575(4) 0.4172(3) 0.0388(15) Uani 1 1 d .
H17A H 0.7543 0.9220 0.4389 0.058 Uiso 1 1 calc R
H17B H 0.7645 1.0078 0.4106 0.058 Uiso 1 1 calc R
H17C H 0.9016 0.9682 0.4369 0.058 Uiso 1 1 calc R
C16 C 0.8484(6) 0.9172(4) 0.3628(3) 0.0298(13) Uani 1 1 d .
O9 O 1.0012(6) 0.9515(3) 0.1222(2) 0.0479(13) Uani 1 1 d .
C36 C 1.1108(7) 0.9799(4) 0.0989(3) 0.0326(14) Uani 1 1 d .
C37 C 1.0967(8) 1.0153(6) 0.0424(3) 0.055(2) Uani 1 1 d .
H37A H 1.1888 1.0342 0.0300 0.082 Uiso 1 1 calc R
H37B H 1.0306 1.0602 0.0434 0.082 Uiso 1 1 calc R
H37C H 1.0616 0.9744 0.0174 0.082 Uiso 1 1 calc R
O5 O 0.6260(5) 0.6887(2) 0.31543(18) 0.0321(9) Uani 1 1 d .
O10 O 1.0371(4) 0.8975(3) 0.2304(2) 0.0367(11) Uani 1 1 d .
H41 H 0.742(6) 0.709(3) 0.205(2) 0.008(12) Uiso 1 1 d .
H42 H 1.462(6) 0.893(3) 0.257(2) 0.010(13) Uiso 1 1 d .

loop_
_atom_site_aniso_label
_atom_site_aniso_U_11
_atom_site_aniso_U_22
_atom_site_aniso_U_33
_atom_site_aniso_U_23
_atom_site_aniso_U_13
_atom_site_aniso_U_12
Cu1 0.0195(3) 0.0333(4) 0.0171(3) -0.0076(3) -0.0004(3) 0.0022(3)
Cu2 0.0499(4) 0.0191(3) 0.0156(3) 0.0013(3) -0.0008(3) -0.0104(3)
O6 0.047(2) 0.0213(18) 0.0183(19) 0.0008(14) -0.0016(19) -0.0049(18)
O3 0.034(2) 0.029(2) 0.0200(19) -0.0074(15) 0.0016(18) -0.0025(18)
O1 0.0208(19) 0.033(2) 0.023(2) -0.0075(16) 0.0025(15) 0.0010(16)
O7 0.0320(19) 0.0165(17) 0.029(2) -0.0082(16) 0.0040(16) -0.0007(14)
N2 0.0118(18) 0.027(2) 0.025(2) -0.0056(18) -0.0016(18) -0.0019(18)
N1 0.026(2) 0.023(2) 0.016(2) -0.0012(18) -0.0044(16) -0.0045(18)
O8 0.058(3) 0.038(2) 0.020(2) 0.0102(18) -0.002(2) -0.014(2)
N4 0.018(2) 0.021(2) 0.018(2) -0.0040(18) 0.0040(17) -0.0030(17)
C28 0.020(2) 0.018(2) 0.026(3) 0.001(2) 0.007(2) -0.0036(19)
C27 0.017(2) 0.019(2) 0.024(3) 0.002(2) 0.001(2) -0.0020(18)
O2 0.0240(18) 0.039(2) 0.027(2) 0.0027(18) 0.0025(17) 0.0042(17)
N3 0.0163(18) 0.023(2) 0.031(2) -0.0042(18) 0.0108(19) -0.0032(18)
C5 0.019(2) 0.023(3) 0.020(3) 0.003(2) 0.001(2) -0.004(2)
C26 0.021(2) 0.018(3) 0.024(3) -0.002(2) 0.0004(19) 0.0006(19)
C24 0.017(2) 0.029(3) 0.030(3) -0.006(2) -0.005(2) -0.001(2)
C8 0.014(2) 0.025(3) 0.026(3) -0.007(2) 0.005(2) -0.0019(19)
C9 0.014(2) 0.038(3) 0.021(3) -0.002(2) -0.002(2) 0.004(2)
C10 0.016(2) 0.028(3) 0.013(2) 0.0003(19) -0.0045(19) -0.002(2)
C25 0.015(2) 0.028(3) 0.021(3) -0.005(2) -0.0002(19) -0.0049(18)
C30 0.029(3) 0.022(3) 0.013(2) -0.007(2) -0.006(2) 0.000(2)
C11 0.032(3) 0.038(3) 0.013(3) -0.002(2) 0.001(2) -0.008(2)
C23 0.023(3) 0.032(3) 0.050(4) -0.018(3) 0.003(3) -0.002(2)
C22 0.023(3) 0.048(4) 0.032(3) -0.022(3) 0.005(2) -0.003(3)
C15 0.027(2) 0.030(3) 0.021(3) 0.001(2) 0.002(2) -0.002(2)
C4 0.031(3) 0.027(3) 0.035(3) 0.003(3) 0.003(3) -0.003(2)
C35 0.034(3) 0.032(3) 0.034(3) -0.009(3) 0.007(3) 0.000(3)
C12 0.035(3) 0.045(4) 0.022(3) 0.001(3) 0.009(2) -0.008(3)
C7 0.012(2) 0.025(3) 0.022(2) -0.003(2) 0.0054(18) 0.0014(19)
C29 0.018(2) 0.027(3) 0.022(3) 0.001(2) -0.003(2) -0.001(2)
C14 0.048(4) 0.027(3) 0.020(3) 0.004(2) 0.002(3) 0.006(3)
C31 0.035(3) 0.033(3) 0.033(3) -0.005(3) -0.012(3) 0.012(3)
C6 0.015(2) 0.039(3) 0.021(3) -0.007(2) 0.0019(18) -0.002(2)
C3 0.044(4) 0.032(3) 0.044(4) 0.000(3) -0.007(3) 0.013(3)
C33 0.074(5) 0.052(5) 0.040(4) 0.027(4) -0.011(4) -0.020(4)
C1 0.044(3) 0.039(4) 0.020(3) -0.004(3) -0.005(3) -0.005(3)
C2 0.060(4) 0.035(4) 0.033(4) 0.012(3) -0.017(3) 0.001(3)
C21 0.026(2) 0.039(3) 0.019(2) -0.005(2) 0.006(2) -0.014(3)
C34 0.048(4) 0.064(5) 0.033(4) 0.009(3) 0.008(3) -0.003(4)
C13 0.035(3) 0.041(4) 0.022(3) 0.003(3) 0.009(2) 0.014(3)
C32 0.062(5) 0.047(5) 0.053(5) 0.022(4) -0.029(4) -0.003(4)
O4 0.044(3) 0.046(3) 0.031(2) 0.009(2) -0.001(2) -0.009(2)
C17 0.042(3) 0.037(3) 0.037(4) -0.013(3) -0.011(3) -0.005(3)
C16 0.025(3) 0.038(4) 0.027(3) -0.001(3) -0.011(2) 0.004(2)
O9 0.058(3) 0.050(3) 0.036(3) -0.006(2) 0.017(2) -0.019(2)
C36 0.048(4) 0.021(3) 0.029(3) -0.004(2) 0.002(3) -0.014(3)
C37 0.038(4) 0.098(7) 0.028(4) -0.005(4) -0.003(3) -0.004(4)
O5 0.046(2) 0.023(2) 0.027(2) -0.0038(17) 0.0113(19) 0.0001(18)
O10 0.024(2) 0.028(2) 0.057(3) -0.009(2) -0.0075(19) -0.0017(16)

loop_
_atom_type_symbol
_atom_type_description
_atom_type_scat_dispersion_real
_atom_type_scat_dispersion_imag
_atom_type_scat_source
C C 0.0033 0.0016 'International Tables Vol C Tables 4.2.6.8 and 6.1.1.4'
H H 0.0000 0.0000 'International Tables Vol C Tables 4.2.6.8 and 6.1.1.4'
N N 0.0061 0.0033 'International Tables Vol C Tables 4.2.6.8 and 6.1.1.4'
O O 0.0106 0.0060 'International Tables Vol C Tables 4.2.6.8 and 6.1.1.4'
Cu Cu 0.3201 1.2651 'International Tables Vol C Tables 4.2.6.8 and 6.1.1.4'

loop_
_geom_angle_atom_site_label_1
_geom_angle_atom_site_label_2
_geom_angle_atom_site_label_3
_geom_angle
O3 Cu1 O1 95.01(17)
O3 Cu1 N1 98.05(18)
O1 Cu1 N1 164.36(17)
O3 Cu1 N2 178.42(19)
O1 Cu1 N2 83.41(17)
N1 Cu1 N2 83.53(18)
O6 Cu2 O8 94.55(18)
O6 Cu2 N4 82.86(18)
O8 Cu2 N4 170.01(19)
O6 Cu2 N3 165.91(19)
O8 Cu2 N3 98.7(2)
N4 Cu2 N3 83.26(19)
C28 O6 Cu2 114.5(3)
C16 O3 Cu1 120.8(4)
C8 O1 Cu1 115.7(3)
C6 N2 C7 116.1(4)
C6 N2 Cu1 110.5(3)
C7 N2 Cu1 108.8(3)
C6 N2 H41 112(4)
C7 N2 H41 97(4)
Cu1 N2 H41 112(4)
C1 N1 C5 118.8(5)
C1 N1 Cu1 126.2(4)
C5 N1 Cu1 114.6(3)
C36 O8 Cu2 123.2(4)
C27 N4 C26 117.1(4)
C27 N4 Cu2 108.8(3)
C26 N4 Cu2 109.5(3)
C27 N4 H42 109(4)
C26 N4 H42 103(4)
Cu2 N4 H42 109(4)
O7 C28 O6 122.8(5)
O7 C28 C27 120.7(5)
O6 C28 C27 116.5(4)
N4 C27 C29 114.6(4)
N4 C27 C28 105.2(4)
C29 C27 C28 113.3(4)
N4 C27 H27 107.8
C29 C27 H27 107.8
C28 C27 H27 107.8
C25 N3 C21 119.5(5)
C25 N3 Cu2 113.6(4)
C21 N3 Cu2 126.8(4)
C4 C5 N1 121.8(5)
C4 C5 C6 123.6(5)
N1 C5 C6 114.5(5)
N4 C26 C25 108.2(4)
N4 C26 H26A 110.1
C25 C26 H26A 110.1
N4 C26 H26B 110.1
C25 C26 H26B 110.1
H26A C26 H26B 108.4
C23 C24 C25 119.2(6)
C23 C24 H24 120.4
C25 C24 H24 120.4
O2 C8 O1 123.5(5)
O2 C8 C7 120.0(5)
O1 C8 C7 116.4(5)
C10 C9 C7 115.5(4)
C10 C9 H9A 108.4
C7 C9 H9A 108.4
C10 C9 H9B 108.4
C7 C9 H9B 108.4
H9A C9 H9B 107.5
C15 C10 C11 119.2(5)
C15 C10 C9 121.5(5)
C11 C10 C9 119.3(5)
N3 C25 C24 121.4(5)
N3 C25 C26 115.4(5)
C24 C25 C26 123.2(5)
C31 C30 C35 118.5(6)
C31 C30 C29 121.4(5)
C35 C30 C29 120.1(5)
C12 C11 C10 119.7(6)
C12 C11 H11 120.1
C10 C11 H11 120.1
C22 C23 C24 118.8(6)
C22 C23 H23 120.6
C24 C23 H23 120.6
C23 C22 C21 120.3(5)
C23 C22 H22 119.9
C21 C22 H22 119.9
C10 C15 C14 120.1(5)
C10 C15 H15 119.9
C14 C15 H15 119.9
C5 C4 C3 119.0(6)
C5 C4 H4 120.5
C3 C4 H4 120.5
C34 C35 C30 122.5(7)
C34 C35 H35 118.7
C30 C35 H35 118.7
C11 C12 C13 121.0(6)
C11 C12 H12 119.5
C13 C12 H12 119.5
N2 C7 C9 114.0(4)
N2 C7 C8 108.0(4)
C9 C7 C8 112.1(4)
N2 C7 H7 107.5
C9 C7 H7 107.5
C8 C7 H7 107.5
C30 C29 C27 113.0(4)
C30 C29 H29A 109.0
C27 C29 H29A 109.0
C30 C29 H29B 109.0
C27 C29 H29B 109.0
H29A C29 H29B 107.8
C13 C14 C15 120.1(6)
C13 C14 H14 120.0
C15 C14 H14 120.0
C30 C31 C32 120.7(7)
C30 C31 H31 119.6
C32 C31 H31 119.6
N2 C6 C5 109.4(4)
N2 C6 H6A 109.8
C5 C6 H6A 109.8
N2 C6 H6B 109.8
C5 C6 H6B 109.8
H6A C6 H6B 108.2
C4 C3 C2 120.2(6)
C4 C3 H3 119.9
C2 C3 H3 119.9
C32 C33 C34 120.6(7)
C32 C33 H33 119.7
C34 C33 H33 119.7
N1 C1 C2 122.1(6)
N1 C1 H1 118.9
C2 C1 H1 118.9
C1 C2 C3 117.9(6)
C1 C2 H2 121.0
C3 C2 H2 121.0
N3 C21 C22 120.7(6)
N3 C21 H21 119.7
C22 C21 H21 119.7
C35 C34 C33 118.6(7)
C35 C34 H34 120.7
C33 C34 H34 120.7
C14 C13 C12 119.9(6)
C14 C13 H13 120.1
C12 C13 H13 120.1
C33 C32 C31 118.9(7)
C33 C32 H32 120.6
C31 C32 H32 120.6
C16 C17 H17A 109.5
C16 C17 H17B 109.5
H17A C17 H17B 109.5
C16 C17 H17C 109.5
H17A C17 H17C 109.5
H17B C17 H17C 109.5
O4 C16 O3 124.5(6)
O4 C16 C17 120.0(6)
O3 C16 C17 115.5(6)
O9 C36 O8 125.6(6)
O9 C36 C37 119.0(6)
O8 C36 C37 115.3(6)
C36 C37 H37A 109.5
C36 C37 H37B 109.5
H37A C37 H37B 109.5
C36 C37 H37C 109.5
H37A C37 H37C 109.5
H37B C37 H37C 109.5

loop_
_geom_bond_atom_site_label_1
_geom_bond_atom_site_label_2
_geom_bond_distance
Cu1 O3 1.912(4)
Cu1 O1 1.947(4)
Cu1 N1 1.982(5)
Cu1 N2 1.995(4)
Cu2 O6 1.936(4)
Cu2 O8 1.936(4)
Cu2 N4 1.962(5)
Cu2 N3 1.986(4)
O6 C28 1.292(7)
O3 C16 1.298(7)
O1 C8 1.292(7)
O7 C28 1.229(6)
N2 C6 1.473(6)
N2 C7 1.491(7)
N2 H41 0.82(6)
N1 C1 1.344(7)
N1 C5 1.357(7)
O8 C36 1.277(8)
N4 C27 1.474(7)
N4 C26 1.478(7)
N4 H42 0.89(6)
C28 C27 1.527(7)
C27 C29 1.522(7)
C27 H27 0.9800
O2 C8 1.238(7)
N3 C25 1.337(7)
N3 C21 1.342(7)
C5 C4 1.356(8)
C5 C6 1.518(7)
C26 C25 1.506(7)
C26 H26A 0.9700
C26 H26B 0.9700
C24 C23 1.371(9)
C24 C25 1.395(8)
C24 H24 0.9300
C8 C7 1.544(7)
C9 C10 1.491(7)
C9 C7 1.517(7)
C9 H9A 0.9700
C9 H9B 0.9700
C10 C15 1.371(8)
C10 C11 1.406(8)
C30 C31 1.370(8)
C30 C35 1.389(8)
C30 C29 1.495(8)
C11 C12 1.372(9)
C11 H11 0.9300
C23 C22 1.362(10)
C23 H23 0.9300
C22 C21 1.390(9)
C22 H22 0.9300
C15 C14 1.425(8)
C15 H15 0.9300
C4 C3 1.377(9)
C4 H4 0.9300
C35 C34 1.351(9)
C35 H35 0.9300
C12 C13 1.395(10)
C12 H12 0.9300
C7 H7 0.9800
C29 H29A 0.9700
C29 H29B 0.9700
C14 C13 1.347(9)
C14 H14 0.9300
C31 C32 1.395(10)
C31 H31 0.9300
C6 H6A 0.9700
C6 H6B 0.9700
C3 C2 1.382(10)
C3 H3 0.9300
C33 C32 1.384(13)
C33 C34 1.394(11)
C33 H33 0.9300
C1 C2 1.377(10)
C1 H1 0.9300
C2 H2 0.9300
C21 H21 0.9300
C34 H34 0.9300
C13 H13 0.9300
C32 H32 0.9300
O4 C16 1.245(8)
C17 C16 1.506(9)
C17 H17A 0.9600
C17 H17B 0.9600
C17 H17C 0.9600
O9 C36 1.255(8)
C36 C37 1.487(10)
C37 H37A 0.9600
C37 H37B 0.9600
C37 H37C 0.9600

loop_
_geom_torsion_atom_site_label_1
_geom_torsion_atom_site_label_2
_geom_torsion_atom_site_label_3
_geom_torsion_atom_site_label_4
_geom_torsion
O8 Cu2 O6 C28 176.6(4)
N4 Cu2 O6 C28 -13.1(4)
N3 Cu2 O6 C28 -23.1(10)
O1 Cu1 O3 C16 -70.1(4)
N1 Cu1 O3 C16 101.2(4)
O3 Cu1 O1 C8 164.3(4)
N1 Cu1 O1 C8 17.8(9)
N2 Cu1 O1 C8 -15.7(4)
O1 Cu1 N2 C6 153.0(4)
N1 Cu1 N2 C6 -18.4(4)
O1 Cu1 N2 C7 24.5(3)
N1 Cu1 N2 C7 -146.9(3)
O3 Cu1 N1 C1 10.7(5)
O1 Cu1 N1 C1 157.1(6)
N2 Cu1 N1 C1 -169.5(5)
O3 Cu1 N1 C5 -176.7(4)
O1 Cu1 N1 C5 -30.4(9)
N2 Cu1 N1 C5 3.1(4)
O6 Cu2 O8 C36 -101.5(5)
N3 Cu2 O8 C36 83.3(5)
O6 Cu2 N4 C27 28.6(3)
N3 Cu2 N4 C27 -153.8(3)
O6 Cu2 N4 C26 157.7(3)
N3 Cu2 N4 C26 -24.7(3)
Cu2 O6 C28 O7 177.2(4)
Cu2 O6 C28 C27 -5.7(6)
C26 N4 C27 C29 73.8(6)
Cu2 N4 C27 C29 -161.3(3)
C26 N4 C27 C28 -161.1(4)
Cu2 N4 C27 C28 -36.3(4)
O7 C28 C27 N4 -154.7(5)
O6 C28 C27 N4 28.2(6)
O7 C28 C27 C29 -28.9(6)
O6 C28 C27 C29 154.0(5)
O6 Cu2 N3 C25 19.9(10)
O8 Cu2 N3 C25 -180.0(4)
N4 Cu2 N3 C25 9.9(3)
O6 Cu2 N3 C21 -155.6(7)
O8 Cu2 N3 C21 4.5(5)
N4 Cu2 N3 C21 -165.6(5)
C1 N1 C5 C4 2.3(8)
Cu1 N1 C5 C4 -170.8(4)
C1 N1 C5 C6 -173.9(5)
Cu1 N1 C5 C6 12.9(6)
C27 N4 C26 C25 158.3(4)
Cu2 N4 C26 C25 33.8(4)
Cu1 O1 C8 O2 -175.7(4)
Cu1 O1 C8 C7 2.6(6)
C7 C9 C10 C15 116.3(6)
C7 C9 C10 C11 -63.9(6)
C21 N3 C25 C24 3.6(7)
Cu2 N3 C25 C24 -172.2(4)
C21 N3 C25 C26 -176.5(4)
Cu2 N3 C25 C26 7.6(5)
C23 C24 C25 N3 -4.5(7)
C23 C24 C25 C26 175.6(5)
N4 C26 C25 N3 -27.4(6)
N4 C26 C25 C24 152.4(4)
C15 C10 C11 C12 -0.5(8)
C9 C10 C11 C12 179.6(5)
C25 C24 C23 C22 1.5(8)
C24 C23 C22 C21 2.2(9)
C11 C10 C15 C14 -0.5(8)
C9 C10 C15 C14 179.4(5)
N1 C5 C4 C3 -3.5(9)
C6 C5 C4 C3 172.5(6)
C31 C30 C35 C34 0.8(9)
C29 C30 C35 C34 -176.9(6)
C10 C11 C12 C13 1.2(9)
C6 N2 C7 C9 81.3(5)
Cu1 N2 C7 C9 -153.4(3)
C6 N2 C7 C8 -153.4(4)
Cu1 N2 C7 C8 -28.1(4)
C10 C9 C7 N2 -74.7(6)
C10 C9 C7 C8 162.2(4)
O2 C8 C7 N2 -164.1(4)
O1 C8 C7 N2 17.6(6)
O2 C8 C7 C9 -37.7(7)
O1 C8 C7 C9 144.0(5)
C31 C30 C29 C27 120.7(6)
C35 C30 C29 C27 -61.6(7)
N4 C27 C29 C30 -90.6(5)
C28 C27 C29 C30 148.7(4)
C10 C15 C14 C13 0.8(9)
C35 C30 C31 C32 1.6(9)
C29 C30 C31 C32 179.2(6)
C7 N2 C6 C5 153.3(4)
Cu1 N2 C6 C5 28.9(5)
C4 C5 C6 N2 156.1(5)
N1 C5 C6 N2 -27.7(6)
C5 C4 C3 C2 0.7(10)
C5 N1 C1 C2 1.6(9)
Cu1 N1 C1 C2 173.8(5)
N1 C1 C2 C3 -4.1(11)
C4 C3 C2 C1 2.9(11)
C25 N3 C21 C22 0.2(8)
Cu2 N3 C21 C22 175.5(4)
C23 C22 C21 N3 -3.1(8)
C30 C35 C34 C33 0.0(11)
C32 C33 C34 C35 -3.2(12)
C15 C14 C13 C12 -0.1(10)
C11 C12 C13 C14 -0.8(10)
C34 C33 C32 C31 5.4(12)
C30 C31 C32 C33 -4.6(11)
Cu1 O3 C16 O4 -7.8(8)
Cu1 O3 C16 C17 171.2(4)
Cu2 O8 C36 O9 -1.2(9)
Cu2 O8 C36 C37 -178.0(5)

loop_
_platon_squeeze_void_nr
_platon_squeeze_void_average_x
_platon_squeeze_void_average_y
_platon_squeeze_void_average_z
_platon_squeeze_void_volume
_platon_squeeze_void_count_electrons
_platon_squeeze_void_content
1 -0.128 -0.025 0.559 56 5 ' '
2 0.128 0.475 0.941 56 4 ' '
3 0.372 0.525 0.441 56 4 ' '
4 0.628 0.025 0.059 56 5 ' '
